data_7036226
loop_
_publ_author_name
'Nayak, Dipak Kumar'
'Baishya, Rinku'
'Natarajan, Ramalingam'
'Sen, Tuhinadri'
'Debnath, Mita Chatterjee'

_publ_section_title
;
 Tricarbonyl (99m)Tc(i) and Re(i)-thiosemicarbazone complexes: synthesis,
 characterization and biological evaluation for targeting bacterial
 infection.
;
_journal_issue 36
_journal_name_full 'Dalton transactions (Cambridge, England : 2003)'
_journal_page_first 16136
_journal_page_last 16148
_journal_paper_doi 10.1039/c5dt02264a
_journal_volume 44
_journal_year 2015
_chemical_formula_moiety 'C30 H18 N8 O12 Re2 S2, 2(C H4 O)'
_chemical_formula_sum 'C32 H26 N8 O14 Re2 S2'
_chemical_formula_weight 1183.13
_space_group_crystal_system monoclinic
_space_group_IT_number 15
_space_group_name_Hall '-C 2yc'
_space_group_name_H-M_alt 'C 1 2/c 1'
_symmetry_space_group_name_Hall '-C 2yc'
_symmetry_space_group_name_H-M 'C 1 2/c 1'
_atom_sites_solution_hydrogens geom
_atom_sites_solution_primary direct
_audit_creation_date 2015-03-20
_audit_creation_method
;
Olex2 1.2
(compiled 2014.07.22 svn.r2960 for OlexSys, GUI svn.r4862)
;
_audit_update_record
;
2015-05-23 deposited with the CCDC.
2015-08-05 downloaded from the CCDC.
;
_cell_angle_alpha 90
_cell_angle_beta 111.929(3)
_cell_angle_gamma 90
_cell_formula_units_Z 4
_cell_length_a 24.149(5)
_cell_length_b 12.336(3)
_cell_length_c 13.934(3)
_cell_measurement_reflns_used 5048
_cell_measurement_temperature 100(2)
_cell_measurement_theta_max 28.95
_cell_measurement_theta_min 2.23
_cell_volume 3850.6(15)
_computing_cell_refinement 'SAINT v7.34A (Bruker, 200?)'
_computing_data_reduction 'SAINT v7.34A (Bruker, 200?)'
_computing_molecular_graphics 'Olex2 (Dolomanov et al., 2009)'
_computing_publication_material 'Olex2 (Dolomanov et al., 2009)'
_computing_structure_refinement 'ShelXL (Sheldrick, 2008)'
_computing_structure_solution 'ShelXT (Sheldrick, 2008)'
_diffrn_ambient_temperature 99.65
_diffrn_measured_fraction_theta_full 0.997
_diffrn_measured_fraction_theta_max 0.997
_diffrn_measurement_device_type 'CCD area detector'
_diffrn_measurement_method 'phi and omega scans'
_diffrn_radiation_monochromator graphite
_diffrn_radiation_type MoK\a
_diffrn_radiation_wavelength 0.71073
_diffrn_reflns_av_R_equivalents 0.0549
_diffrn_reflns_av_unetI/netI 0.0667
_diffrn_reflns_laue_measured_fraction_full 0.997
_diffrn_reflns_laue_measured_fraction_max 0.997
_diffrn_reflns_limit_h_max 29
_diffrn_reflns_limit_h_min -29
_diffrn_reflns_limit_k_max 13
_diffrn_reflns_limit_k_min -15
_diffrn_reflns_limit_l_max 17
_diffrn_reflns_limit_l_min -12
_diffrn_reflns_number 9582
_diffrn_reflns_point_group_measured_fraction_full 0.997
_diffrn_reflns_point_group_measured_fraction_max 0.997
_diffrn_reflns_theta_full 25.242
_diffrn_reflns_theta_max 25.997
_diffrn_reflns_theta_min 1.818
_exptl_absorpt_coefficient_mu 6.467
_exptl_absorpt_correction_T_max 1
_exptl_absorpt_correction_T_min 0.382909
_exptl_absorpt_correction_type multi-scan
_exptl_absorpt_process_details
;
SADABS-2004/1 (Bruker,2004) was used for absorption correction.
R(int) was 0.1827 before and 0.0590 after correction.
The Ratio of minimum to maximum transmission is 0.3829.
The \l/2 correction factor is 0.0015.
;
_exptl_crystal_colour red
_exptl_crystal_colour_primary red
_exptl_crystal_density_diffrn 2.041
_exptl_crystal_description block
_exptl_crystal_F_000 2272
_exptl_crystal_size_max 0.22
_exptl_crystal_size_mid 0.2
_exptl_crystal_size_min 0.2
_refine_diff_density_max 3.483
_refine_diff_density_min -1.803
_refine_diff_density_rms 0.348
_refine_ls_extinction_method none
_refine_ls_goodness_of_fit_ref 1.019
_refine_ls_hydrogen_treatment constr
_refine_ls_matrix_type full
_refine_ls_number_parameters 264
_refine_ls_number_reflns 3775
_refine_ls_number_restraints 7
_refine_ls_restrained_S_all 1.023
_refine_ls_R_factor_all 0.0566
_refine_ls_R_factor_gt 0.0484
_refine_ls_shift/su_max 0.004
_refine_ls_shift/su_mean 0.000
_refine_ls_structure_factor_coef Fsqd
_refine_ls_weighting_details 'w=1/[\s^2^(Fo^2^)+(0.1094P)^2^] where P=(Fo^2^+2Fc^2^)/3'
_refine_ls_weighting_scheme calc
_refine_ls_wR_factor_gt 0.1383
_refine_ls_wR_factor_ref 0.1532
_reflns_Friedel_coverage 0.000
_reflns_number_gt 3170
_reflns_number_total 3775
_reflns_threshold_expression 'I > 2\s(I)'
_cod_data_source_file c5dt02264a2.cif
_cod_data_source_block mcd_psc2_18315_0m
_cod_depositor_comments 'Adding full bibliography for 7036222--7036227.cif.'
_cod_original_cell_volume 3850.7(14)
_cod_database_code 7036226
_shelx_space_group_comment
;
The symmetry employed for this shelxl refinement is uniquely defined
by the following loop, which should always be used as a source of
symmetry information in preference to the above space-group names.
They are only intended as comments.
;
_olex2_refinement_description
;
1. Fixed Uiso
 At 1.2 times of:
  All C(H) groups, All N(H) groups
 At 1.5 times of:
  All C(H,H,H) groups, All O(H) groups
2.a Aromatic/amide H refined with riding coordinates:
 N1(H1), C5(H5), C7(H7), C8(H8), C11(H11), C12(H12), C13(H13), C14(H14),
 C15(H15)
2.b Idealised Me refined as rotating group:
 C16(H16A,H16B,H16C)
2.c Idealised tetrahedral OH refined as rotating group:
 O7(H7A)
;
_shelx_shelxl_version_number 2014/7
_olex2_submission_special_instructions 'No special instructions were received'

loop_
_space_group_symop_operation_xyz
'x, y, z'
'-x, y, -z+1/2'
'x+1/2, y+1/2, z'
'-x+1/2, y+1/2, -z+1/2'
'-x, -y, -z'
'x, -y, z-1/2'
'-x+1/2, -y+1/2, -z'
'x+1/2, -y+1/2, z-1/2'

loop_
_atom_site_label
_atom_site_type_symbol
_atom_site_fract_x
_atom_site_fract_y
_atom_site_fract_z
_atom_site_U_iso_or_equiv
_atom_site_adp_type
_atom_site_occupancy
_atom_site_site_symmetry_order
_atom_site_calc_flag
_atom_site_refinement_flags_posn
Re1 Re 0.43783(2) 0.12673(2) 0.29950(2) 0.01958(17) Uani 1 1 d .
S1 S 0.54632(8) 0.15738(16) 0.37089(15) 0.0202(4) Uani 1 1 d .
O1 O 0.3010(3) 0.1132(5) 0.1934(6) 0.0432(18) Uani 1 1 d .
O2 O 0.4422(4) -0.1201(5) 0.2740(7) 0.0475(19) Uani 1 1 d .
O3 O 0.4301(3) 0.0875(5) 0.5111(5) 0.0392(15) Uani 1 1 d .
O4 O 0.3362(2) 0.5177(5) 0.2507(4) 0.0264(12) Uani 1 1 d .
O5 O 0.2484(4) 0.6459(6) 0.1432(6) 0.052(2) Uani 1 1 d .
O6 O 0.2903(4) 0.7837(6) 0.2350(6) 0.076(3) Uani 1 1 d .
N1 N 0.5983(3) 0.3474(5) 0.4249(5) 0.0183(12) Uani 1 1 d .
H1 H 0.6287 0.3022 0.4437 0.022 Uiso 1 1 calc R
N2 N 0.4959(3) 0.3576(5) 0.3693(5) 0.0216(14) Uani 1 1 d .
N3 N 0.4422(2) 0.3016(5) 0.3248(5) 0.0198(13) Uani 1 1 d .
N4 N 0.2888(4) 0.6880(7) 0.2114(6) 0.048(2) Uani 1 1 d .
C1 C 0.3523(4) 0.1186(7) 0.2347(8) 0.029(2) Uani 1 1 d .
C2 C 0.4400(3) -0.0270(8) 0.2820(7) 0.034(2) Uani 1 1 d .
C3 C 0.4329(4) 0.1018(6) 0.4320(6) 0.0231(16) Uani 1 1 d .
C4 C 0.5449(3) 0.3003(5) 0.3866(5) 0.0152(14) Uani 1 1 d .
C5 C 0.3943(3) 0.3618(6) 0.3000(6) 0.0225(17) Uani 1 1 d .
H5 H 0.3571 0.3253 0.2713 0.027 Uiso 1 1 calc R
C6 C 0.3918(3) 0.4768(6) 0.3115(6) 0.0247(16) Uani 1 1 d .
C7 C 0.4280(4) 0.5595(6) 0.3656(6) 0.0271(17) Uani 1 1 d .
H7 H 0.4683 0.5537 0.4118 0.033 Uiso 1 1 calc R
C8 C 0.3932(4) 0.6557(7) 0.3389(7) 0.034(2) Uani 1 1 d .
H8 H 0.4052 0.7266 0.3651 0.040 Uiso 1 1 calc R
C9 C 0.3402(5) 0.6258(6) 0.2694(8) 0.035(2) Uani 1 1 d .
C10 C 0.6144(3) 0.4595(6) 0.4404(5) 0.0185(14) Uani 1 1 d .
C11 C 0.6709(3) 0.4838(7) 0.5111(6) 0.0272(17) Uani 1 1 d .
H11 H 0.6975 0.4270 0.5455 0.033 Uiso 1 1 calc R
C12 C 0.6888(4) 0.5912(7) 0.5317(7) 0.033(2) Uani 1 1 d .
H12 H 0.7274 0.6075 0.5810 0.039 Uiso 1 1 calc R
C13 C 0.6508(4) 0.6746(7) 0.4809(6) 0.0324(19) Uani 1 1 d .
H13 H 0.6630 0.7480 0.4948 0.039 Uiso 1 1 calc R
C14 C 0.5943(4) 0.6489(7) 0.4089(7) 0.0265(18) Uani 1 1 d .
H14 H 0.5681 0.7056 0.3729 0.032 Uiso 1 1 calc R
C15 C 0.5755(3) 0.5424(6) 0.3888(6) 0.0214(15) Uani 1 1 d .
H15 H 0.5367 0.5260 0.3405 0.026 Uiso 1 1 calc R
O7 O 0.7023(3) 0.2128(6) 0.5320(7) 0.063(2) Uani 1 1 d .
H7A H 0.7368 0.2376 0.5627 0.094 Uiso 1 1 calc GR
C16 C 0.7017(5) 0.0986(9) 0.5548(10) 0.056(3) Uani 1 1 d .
H16A H 0.7000 0.0561 0.4943 0.084 Uiso 1 1 calc GR
H16B H 0.6667 0.0822 0.5716 0.084 Uiso 1 1 calc GR
H16C H 0.7380 0.0800 0.6138 0.084 Uiso 1 1 calc GR

loop_
_atom_site_aniso_label
_atom_site_aniso_U_11
_atom_site_aniso_U_22
_atom_site_aniso_U_33
_atom_site_aniso_U_23
_atom_site_aniso_U_13
_atom_site_aniso_U_12
Re1 0.0172(2) 0.0152(2) 0.0233(3) 0.00100(10) 0.00404(16) -0.00190(9)
S1 0.0184(9) 0.0147(8) 0.0235(10) 0.0002(8) 0.0033(7) 0.0007(7)
O1 0.027(4) 0.049(4) 0.047(4) 0.003(3) 0.007(3) -0.009(3)
O2 0.062(5) 0.022(4) 0.059(5) -0.003(3) 0.024(4) -0.006(3)
O3 0.049(4) 0.032(3) 0.037(4) 0.005(3) 0.016(3) 0.000(3)
O4 0.024(3) 0.031(3) 0.021(3) 0.004(2) 0.004(2) 0.011(2)
O5 0.046(5) 0.071(5) 0.028(4) 0.011(3) 0.003(3) 0.027(4)
O6 0.116(7) 0.045(5) 0.042(4) 0.003(3) 0.001(4) 0.051(5)
N1 0.020(3) 0.019(3) 0.014(3) 0.002(2) 0.004(2) -0.001(2)
N2 0.013(3) 0.024(3) 0.023(4) 0.001(3) 0.001(3) -0.001(2)
N3 0.018(3) 0.023(4) 0.016(3) 0.000(3) 0.004(2) 0.000(2)
N4 0.065(6) 0.050(6) 0.026(4) 0.011(4) 0.014(4) 0.038(5)
C1 0.013(4) 0.034(5) 0.035(5) 0.007(3) 0.003(4) -0.002(3)
C2 0.029(5) 0.023(5) 0.044(5) 0.001(4) 0.008(4) -0.006(3)
C3 0.031(4) 0.023(4) 0.017(4) 0.003(3) 0.011(3) 0.001(3)
C4 0.022(3) 0.016(3) 0.008(3) -0.002(2) 0.005(3) -0.002(3)
C5 0.017(4) 0.024(4) 0.023(4) 0.002(3) 0.004(3) 0.004(3)
C6 0.021(4) 0.025(4) 0.027(4) 0.000(3) 0.007(3) 0.004(3)
C7 0.041(5) 0.019(4) 0.025(4) 0.008(3) 0.016(4) 0.003(3)
C8 0.052(6) 0.024(4) 0.029(5) 0.007(4) 0.021(4) 0.011(4)
C9 0.043(6) 0.027(5) 0.030(5) 0.003(3) 0.009(4) 0.016(4)
C10 0.022(3) 0.022(4) 0.011(3) -0.002(3) 0.005(3) -0.001(3)
C11 0.021(4) 0.029(4) 0.028(4) -0.006(3) 0.005(3) -0.008(3)
C12 0.026(4) 0.031(5) 0.040(5) -0.015(4) 0.012(4) -0.017(4)
C13 0.042(5) 0.033(5) 0.026(4) -0.008(4) 0.016(4) -0.013(4)
C14 0.036(5) 0.018(4) 0.028(5) -0.002(3) 0.014(4) -0.005(3)
C15 0.013(3) 0.024(4) 0.025(4) 0.001(3) 0.004(3) -0.005(3)
O7 0.022(3) 0.046(5) 0.100(6) -0.030(4) 0.001(4) -0.004(3)
C16 0.040(6) 0.069(8) 0.051(7) 0.005(6) 0.008(5) 0.014(6)

loop_
_atom_type_symbol
_atom_type_description
_atom_type_scat_dispersion_real
_atom_type_scat_dispersion_imag
_atom_type_scat_source
C C 0.0033 0.0016 'International Tables Vol C Tables 4.2.6.8 and 6.1.1.4'
H H 0.0000 0.0000 'International Tables Vol C Tables 4.2.6.8 and 6.1.1.4'
N N 0.0061 0.0033 'International Tables Vol C Tables 4.2.6.8 and 6.1.1.4'
O O 0.0106 0.0060 'International Tables Vol C Tables 4.2.6.8 and 6.1.1.4'
Re Re -1.0185 7.2310 'International Tables Vol C Tables 4.2.6.8 and 6.1.1.4'
S S 0.1246 0.1234 'International Tables Vol C Tables 4.2.6.8 and 6.1.1.4'

loop_
_geom_angle_atom_site_label_1
_geom_angle_atom_site_label_2
_geom_angle_atom_site_label_3
_geom_angle
_geom_angle_site_symmetry_3
S1 Re1 S1 81.22(7) 2_655
N3 Re1 S1 78.61(15) .
N3 Re1 S1 89.34(17) 2_655
C1 Re1 S1 173.2(3) .
C1 Re1 S1 94.5(3) 2_655
C1 Re1 N3 96.1(3) .
C2 Re1 S1 97.3(2) .
C2 Re1 S1 90.4(3) 2_655
C2 Re1 N3 175.9(3) .
C2 Re1 C1 87.9(3) .
C2 Re1 C3 88.7(4) .
C3 Re1 S1 94.3(2) .
C3 Re1 S1 175.3(2) 2_655
C3 Re1 N3 91.2(3) .
C3 Re1 C1 90.1(4) .
Re1 S1 Re1 96.17(6) 2_655
C4 S1 Re1 106.0(2) 2_655
C4 S1 Re1 97.8(2) .
C9 O4 C6 104.8(6) .
C4 N1 H1 114.7 .
C4 N1 C10 130.5(6) .
C10 N1 H1 114.7 .
C4 N2 N3 115.9(6) .
N2 N3 Re1 122.9(4) .
C5 N3 Re1 122.2(5) .
C5 N3 N2 114.9(6) .
O5 N4 O6 124.5(8) .
O5 N4 C9 119.7(9) .
O6 N4 C9 115.8(9) .
O1 C1 Re1 178.3(10) .
O2 C2 Re1 178.3(9) .
O3 C3 Re1 179.6(9) .
N1 C4 S1 114.9(5) .
N2 C4 S1 124.5(5) .
N2 C4 N1 120.5(6) .
N3 C5 H5 116.5 .
N3 C5 C6 127.0(7) .
C6 C5 H5 116.5 .
O4 C6 C5 111.2(6) .
C7 C6 O4 109.7(7) .
C7 C6 C5 139.0(7) .
C6 C7 H7 126.7 .
C6 C7 C8 106.6(8) .
C8 C7 H7 126.7 .
C7 C8 H8 127.1 .
C9 C8 C7 105.7(8) .
C9 C8 H8 127.1 .
O4 C9 N4 115.8(9) .
C8 C9 O4 113.1(8) .
C8 C9 N4 131.1(8) .
C11 C10 N1 117.1(6) .
C11 C10 C15 120.2(7) .
C15 C10 N1 122.6(6) .
C10 C11 H11 120.0 .
C10 C11 C12 120.1(8) .
C12 C11 H11 120.0 .
C11 C12 H12 119.8 .
C13 C12 C11 120.5(8) .
C13 C12 H12 119.8 .
C12 C13 H13 120.6 .
C12 C13 C14 118.8(8) .
C14 C13 H13 120.6 .
C13 C14 H14 119.4 .
C15 C14 C13 121.3(8) .
C15 C14 H14 119.4 .
C10 C15 H15 120.4 .
C14 C15 C10 119.1(7) .
C14 C15 H15 120.4 .
C16 O7 H7A 109.5 .
O7 C16 H16A 109.5 .
O7 C16 H16B 109.5 .
O7 C16 H16C 109.5 .
H16A C16 H16B 109.5 .
H16A C16 H16C 109.5 .
H16B C16 H16C 109.5 .

loop_
_geom_bond_atom_site_label_1
_geom_bond_atom_site_label_2
_geom_bond_distance
_geom_bond_site_symmetry_2
Re1 S1 2.4597(19) .
Re1 S1 2.570(2) 2_655
Re1 N3 2.183(7) .
Re1 C1 1.924(8) .
Re1 C2 1.916(10) .
Re1 C3 1.919(8) .
S1 Re1 2.570(2) 2_655
S1 C4 1.779(7) .
O1 C1 1.156(11) .
O2 C2 1.156(11) .
O3 C3 1.143(10) .
O4 C6 1.388(8) .
O4 C9 1.356(10) .
O5 N4 1.196(12) .
O6 N4 1.223(11) .
N1 H1 0.8800 .
N1 C4 1.332(9) .
N1 C10 1.430(9) .
N2 N3 1.394(8) .
N2 C4 1.320(9) .
N3 C5 1.309(9) .
N4 C9 1.427(12) .
C5 H5 0.9500 .
C5 C6 1.431(10) .
C6 C7 1.370(11) .
C7 H7 0.9500 .
C7 C8 1.420(11) .
C8 H8 0.9500 .
C8 C9 1.336(14) .
C10 C11 1.385(10) .
C10 C15 1.392(10) .
C11 H11 0.9500 .
C11 C12 1.391(11) .
C12 H12 0.9500 .
C12 C13 1.384(13) .
C13 H13 0.9500 .
C13 C14 1.396(12) .
C14 H14 0.9500 .
C14 C15 1.384(10) .
C15 H15 0.9500 .
O7 H7A 0.8400 .
O7 C16 1.444(11) .
C16 H16A 0.9800 .
C16 H16B 0.9800 .
C16 H16C 0.9800 .

loop_
_geom_torsion_atom_site_label_1
_geom_torsion_atom_site_label_2
_geom_torsion_atom_site_label_3
_geom_torsion_atom_site_label_4
_geom_torsion
_geom_torsion_site_symmetry_1
Re1 S1 C4 N1 -179.6(5) .
Re1 S1 C4 N1 -80.9(5) 2_655
Re1 S1 C4 N2 4.9(6) .
Re1 S1 C4 N2 103.6(6) 2_655
Re1 N3 C5 C6 -179.0(6) .
O4 C6 C7 C8 1.1(8) .
O5 N4 C9 O4 -7.9(14) .
O5 N4 C9 C8 170.6(11) .
O6 N4 C9 O4 173.5(9) .
O6 N4 C9 C8 -8.0(17) .
N1 C10 C11 C12 -178.4(7) .
N1 C10 C15 C14 179.4(7) .
N2 N3 C5 C6 1.8(12) .
N3 N2 C4 S1 -7.6(10) .
N3 N2 C4 N1 177.1(6) .
N3 C5 C6 O4 162.1(8) .
N3 C5 C6 C7 -18.6(16) .
C4 N1 C10 C11 159.4(7) .
C4 N1 C10 C15 -19.8(11) .
C4 N2 N3 Re1 6.4(9) .
C4 N2 N3 C5 -174.3(6) .
C5 C6 C7 C8 -178.2(9) .
C6 O4 C9 N4 177.1(8) .
C6 O4 C9 C8 -1.7(10) .
C6 C7 C8 C9 -2.0(9) .
C7 C8 C9 O4 2.3(11) .
C7 C8 C9 N4 -176.2(10) .
C9 O4 C6 C5 179.8(7) .
C9 O4 C6 C7 0.3(9) .
C10 N1 C4 S1 174.6(6) .
C10 N1 C4 N2 -9.6(11) .
C10 C11 C12 C13 -1.0(13) .
C11 C10 C15 C14 0.3(11) .
C11 C12 C13 C14 0.1(13) .
C12 C13 C14 C15 0.9(13) .
C13 C14 C15 C10 -1.1(12) .
C15 C10 C11 C12 0.8(12) .
